data_4515794
loop_
_publ_author_name
'Tong, Hua-Rong'
'Zheng, Sujuan'
'Li, Xinghua'
'Deng, Zhiqiang'
'Wang, Hao'
'He, Gang'
'Peng, Qian'
'Chen, Gong'

_publ_section_title
;
 Pd(0)-Catalyzed Bidentate Auxiliary Directed Enantioselective Benzylic
 C--H Arylation of 3-Arylpropanamides Using the BINOL Phosphoramidite
 Ligand
;
_journal_issue 12
_journal_name_full 'ACS Catalysis'
_journal_page_first 11502
_journal_paper_doi 10.1021/acscatal.8b03654
_journal_volume 8
_journal_year 2018
_chemical_formula_sum 'C24 H18 Br N2 O'
_chemical_formula_weight 430.31
_space_group_IT_number 1
_space_group_name_Hall 'P 1'
_space_group_name_H-M_alt 'P 1'
_symmetry_cell_setting triclinic
_symmetry_space_group_name_H-M 'P 1'
_atom_sites_solution_hydrogens geom
_atom_sites_solution_primary direct
_atom_sites_solution_secondary difmap
_audit_creation_method SHELXL-97
_cell_angle_alpha 96.24(3)
_cell_angle_beta 99.41(3)
_cell_angle_gamma 96.49(3)
_cell_formula_units_Z 1
_cell_length_a 5.6607(11)
_cell_length_b 8.2437(16)
_cell_length_c 10.596(2)
_cell_measurement_reflns_used 1540
_cell_measurement_temperature 113(2)
_cell_measurement_theta_max 27.9905
_cell_measurement_theta_min 1.9649
_cell_volume 480.59(17)
_computing_cell_refinement crystalclear
_computing_data_collection crystalclear
_computing_data_reduction crystalclear
_computing_molecular_graphics 'Bruker SHELXTL'
_computing_publication_material 'Bruker SHELXTL'
_computing_structure_refinement 'SHELXL-97 (Sheldrick, 1997)'
_computing_structure_solution 'SHELXS-97 (Sheldrick, 1990)'
_diffrn_ambient_temperature 113(2)
_diffrn_measured_fraction_theta_full 0.993
_diffrn_measured_fraction_theta_max 0.993
_diffrn_measurement_device_type 'rigaku saturn'
_diffrn_measurement_method '\w scans'
_diffrn_radiation_monochromator confocal
_diffrn_radiation_source 'rotating anode'
_diffrn_radiation_type MoK\a
_diffrn_radiation_wavelength 0.71073
_diffrn_reflns_av_R_equivalents 0.0315
_diffrn_reflns_av_sigmaI/netI 0.1224
_diffrn_reflns_limit_h_max 7
_diffrn_reflns_limit_h_min -7
_diffrn_reflns_limit_k_max 10
_diffrn_reflns_limit_k_min -10
_diffrn_reflns_limit_l_max 13
_diffrn_reflns_limit_l_min -13
_diffrn_reflns_number 5806
_diffrn_reflns_theta_full 27.92
_diffrn_reflns_theta_max 27.92
_diffrn_reflns_theta_min 2.51
_diffrn_standards_decay_% 0
_diffrn_standards_interval_count 0
_diffrn_standards_interval_time 0
_diffrn_standards_number 0
_exptl_absorpt_coefficient_mu 2.156
_exptl_absorpt_correction_T_max 0.7820
_exptl_absorpt_correction_T_min 0.6724
_exptl_absorpt_correction_type multi-scan
_exptl_absorpt_process_details crystalclear
_exptl_crystal_colour 'clear light colourless'
_exptl_crystal_density_diffrn 1.487
_exptl_crystal_density_method 'not measured'
_exptl_crystal_description block
_exptl_crystal_F_000 219
_exptl_crystal_size_max 0.20
_exptl_crystal_size_mid 0.18
_exptl_crystal_size_min 0.12
_refine_diff_density_max 0.496
_refine_diff_density_min -0.529
_refine_diff_density_rms 0.068
_refine_ls_abs_structure_details 'Flack H D (1983), Acta Cryst. A39, 876-881'
_refine_ls_abs_structure_Flack 0.035(7)
_refine_ls_extinction_method none
_refine_ls_goodness_of_fit_ref 0.799
_refine_ls_hydrogen_treatment constr
_refine_ls_matrix_type full
_refine_ls_number_parameters 253
_refine_ls_number_reflns 4101
_refine_ls_number_restraints 3
_refine_ls_restrained_S_all 0.798
_refine_ls_R_factor_all 0.0557
_refine_ls_R_factor_gt 0.0352
_refine_ls_shift/su_max 0.000
_refine_ls_shift/su_mean 0.000
_refine_ls_structure_factor_coef Fsqd
_refine_ls_weighting_details 'calc w=1/[\s^2^(Fo^2^)+(0.0000P)^2^+0.0000P] where P=(Fo^2^+2Fc^2^)/3'
_refine_ls_weighting_scheme calc
_refine_ls_wR_factor_gt 0.0574
_refine_ls_wR_factor_ref 0.0612
_reflns_number_gt 2689
_reflns_number_total 4101
_reflns_threshold_expression >2sigma(I)
_cod_data_source_file cs8b03654_si_002.cif
_cod_data_source_block shelxl
_cod_depositor_comments
;
The following automatic conversions were performed:

data item '_exptl_absorpt_correction_type' value 'MULTI-SCAN' was
changed to 'multi-scan' in accordance with the
/home/data/users/saulius/crontab/automatic-downloads/current/ACS/lib/dictionaries/cif_core.dic
dictionary named 'cif_core.dic' version 2.4.2 last updated on
2011-04-26.

data item '_refine_ls_hydrogen_treatment' value 'CONSTR' was changed
to 'constr' in accordance with the
/home/data/users/saulius/crontab/automatic-downloads/current/ACS/lib/dictionaries/cif_core.dic
dictionary named 'cif_core.dic' version 2.4.2 last updated on
2011-04-26.

data item '_symmetry_cell_setting' value 'Triclinic' was changed to
'triclinic' in accordance with the
/home/data/users/saulius/crontab/automatic-downloads/current/ACS/lib/dictionaries/cif_core.dic
dictionary named 'cif_core.dic' version 2.4.2 last updated on
2011-04-26.

Automatic conversion script
Id: cif_fix_values 6909 2019-04-08 15:41:33Z antanas 
;
_cod_original_cell_volume 480.58(16)
_cod_original_sg_symbol_H-M P1
_cod_database_code 4515794

loop_
_symmetry_equiv_pos_as_xyz
'x, y, z'

loop_
_atom_site_label
_atom_site_type_symbol
_atom_site_fract_x
_atom_site_fract_y
_atom_site_fract_z
_atom_site_U_iso_or_equiv
_atom_site_adp_type
_atom_site_occupancy
_atom_site_symmetry_multiplicity
_atom_site_calc_flag
_atom_site_refinement_flags
Br1 Br 1.15399(6) -0.00498(5) 0.36133(4) 0.03964(14) Uani 1 1 d .
O1 O 0.7080(5) 0.4502(4) 1.0095(3) 0.0258(8) Uani 1 1 d .
N1 N 0.8105(6) 0.4057(4) 0.5615(3) 0.0281(9) Uani 1 1 d .
N2 N 0.8351(5) 0.4367(4) 0.8136(3) 0.0218(8) Uani 1 1 d .
C1 C 0.8044(8) 0.3899(5) 0.4357(4) 0.0330(11) Uani 1 1 d .
H1 H 0.9136 0.3248 0.4020 0.040 Uiso 1 1 calc R
C2 C 0.6475(12) 0.4626(6) 0.3476(6) 0.0409(14) Uani 1 1 d .
H2 H 0.6542 0.4497 0.2581 0.049 Uiso 1 1 calc R
C3 C 0.4849(8) 0.5526(5) 0.3955(4) 0.0377(12) Uani 1 1 d .
H3 H 0.3731 0.6002 0.3385 0.045 Uiso 1 1 calc R
C4 C 0.4830(7) 0.5750(5) 0.5295(4) 0.0252(10) Uani 1 1 d .
C5 C 0.3250(7) 0.6672(5) 0.5858(4) 0.0281(10) Uani 1 1 d .
H5 H 0.2099 0.7179 0.5332 0.034 Uiso 1 1 calc R
C6 C 0.3368(8) 0.6841(5) 0.7165(5) 0.0296(13) Uani 1 1 d .
H6 H 0.2293 0.7480 0.7530 0.035 Uiso 1 1 calc R
C7 C 0.5024(9) 0.6106(6) 0.7995(5) 0.0263(13) Uani 1 1 d .
H7 H 0.5044 0.6228 0.8899 0.032 Uiso 1 1 calc R
C8 C 0.6629(8) 0.5194(6) 0.7455(5) 0.0225(11) Uani 1 1 d .
C9 C 0.6534(7) 0.4993(5) 0.6092(4) 0.0198(9) Uani 1 1 d .
C10 C 0.8453(9) 0.4049(6) 0.9390(5) 0.0182(11) Uani 1 1 d .
C11 C 1.0505(8) 0.3109(5) 0.9869(4) 0.0218(11) Uani 1 1 d .
H11A H 1.0718 0.3186 1.0821 0.026 Uiso 1 1 calc R
H11B H 1.2018 0.3638 0.9650 0.026 Uiso 1 1 calc R
C12 C 1.0095(7) 0.1266(4) 0.9295(3) 0.0192(9) Uani 1 1 d .
H12 H 0.8396 0.0819 0.9337 0.023 Uiso 1 1 calc R
C13 C 1.1780(7) 0.0264(5) 1.0073(3) 0.0185(9) Uani 1 1 d .
C14 C 1.4111(7) 0.0922(5) 1.0659(3) 0.0241(9) Uani 1 1 d .
H14 H 1.4658 0.2047 1.0624 0.029 Uiso 1 1 calc R
C15 C 1.5662(8) -0.0038(5) 1.1296(4) 0.0287(10) Uani 1 1 d .
H15 H 1.7255 0.0440 1.1688 0.034 Uiso 1 1 calc R
C16 C 1.4920(8) -0.1685(5) 1.1369(4) 0.0298(10) Uani 1 1 d .
H16 H 1.5989 -0.2340 1.1798 0.036 Uiso 1 1 calc R
C17 C 1.2557(7) -0.2354(5) 1.0793(3) 0.0301(10) Uani 1 1 d .
H17 H 1.2016 -0.3478 1.0830 0.036 Uiso 1 1 calc R
C18 C 1.1006(9) -0.1401(5) 1.0174(4) 0.0265(12) Uani 1 1 d .
H18 H 0.9396 -0.1869 0.9809 0.032 Uiso 1 1 calc R
C19 C 1.0401(6) 0.0994(5) 0.7884(3) 0.0175(9) Uani 1 1 d .
C20 C 1.2516(8) 0.1630(5) 0.7499(4) 0.0214(11) Uani 1 1 d .
H20 H 1.3766 0.2273 0.8121 0.026 Uiso 1 1 calc R
C21 C 1.2835(7) 0.1345(5) 0.6231(3) 0.0226(9) Uani 1 1 d .
H21 H 1.4287 0.1777 0.5975 0.027 Uiso 1 1 calc R
C22 C 1.0970(8) 0.0409(5) 0.5342(3) 0.0244(10) Uani 1 1 d .
C23 C 0.8872(7) -0.0244(5) 0.5672(4) 0.0240(10) Uani 1 1 d .
H23 H 0.7637 -0.0886 0.5041 0.029 Uiso 1 1 calc R
C24 C 0.8571(7) 0.0044(5) 0.6945(4) 0.0227(9) Uani 1 1 d .
H24 H 0.7115 -0.0404 0.7188 0.027 Uiso 1 1 calc R

loop_
_atom_site_aniso_label
_atom_site_aniso_U_11
_atom_site_aniso_U_22
_atom_site_aniso_U_33
_atom_site_aniso_U_23
_atom_site_aniso_U_13
_atom_site_aniso_U_12
Br1 0.0505(3) 0.0543(3) 0.0189(2) 0.00249(18) 0.00989(19) 0.0239(2)
O1 0.0290(19) 0.0246(18) 0.0266(19) 0.0039(14) 0.0104(16) 0.0073(15)
N1 0.035(2) 0.025(2) 0.029(2) 0.0020(16) 0.0149(18) 0.0100(18)
N2 0.0246(19) 0.024(2) 0.0180(18) 0.0055(15) 0.0024(15) 0.0070(16)
C1 0.051(3) 0.028(3) 0.024(2) 0.004(2) 0.012(2) 0.014(2)
C2 0.060(3) 0.044(4) 0.018(3) 0.002(3) 0.007(3) 0.006(3)
C3 0.053(3) 0.028(3) 0.030(3) 0.009(2) -0.003(2) 0.011(2)
C4 0.031(3) 0.016(2) 0.028(2) 0.0031(18) 0.005(2) 0.0010(19)
C5 0.027(2) 0.018(2) 0.039(3) 0.009(2) 0.001(2) 0.0051(19)
C6 0.028(3) 0.014(2) 0.047(3) 0.003(2) 0.008(2) 0.002(2)
C7 0.027(3) 0.017(3) 0.036(3) -0.002(2) 0.011(3) 0.004(2)
C8 0.023(3) 0.024(3) 0.022(2) 0.0051(19) 0.007(2) 0.002(2)
C9 0.023(2) 0.018(2) 0.018(2) 0.0013(17) 0.0053(18) 0.0018(18)
C10 0.023(3) 0.015(2) 0.015(2) 0.0006(19) 0.004(2) -0.001(2)
C11 0.030(3) 0.020(2) 0.015(2) 0.0004(18) 0.001(2) 0.006(2)
C12 0.018(2) 0.019(2) 0.021(2) 0.0015(17) 0.0050(18) 0.0028(17)
C13 0.022(2) 0.021(2) 0.016(2) 0.0023(16) 0.0107(18) 0.0055(19)
C14 0.024(2) 0.026(2) 0.022(2) 0.0082(19) 0.0031(19) 0.003(2)
C15 0.024(2) 0.042(3) 0.023(2) 0.010(2) 0.006(2) 0.009(2)
C16 0.042(3) 0.034(3) 0.019(2) 0.0080(19) 0.012(2) 0.019(2)
C17 0.047(3) 0.021(2) 0.023(2) 0.0021(18) 0.011(2) 0.004(2)
C18 0.030(3) 0.024(3) 0.023(3) -0.003(2) 0.001(2) 0.002(2)
C19 0.017(2) 0.019(2) 0.017(2) -0.0007(16) 0.0051(18) 0.0043(18)
C20 0.023(3) 0.025(3) 0.018(2) 0.0056(19) 0.009(2) 0.003(2)
C21 0.022(2) 0.028(2) 0.020(2) 0.0032(18) 0.012(2) 0.0034(19)
C22 0.037(3) 0.026(2) 0.014(2) -0.0010(18) 0.009(2) 0.017(2)
C23 0.019(2) 0.029(3) 0.021(2) -0.0044(18) -0.001(2) 0.004(2)
C24 0.014(2) 0.025(2) 0.028(2) 0.0022(19) 0.003(2) 0.0008(19)

loop_
_atom_type_symbol
_atom_type_description
_atom_type_scat_dispersion_real
_atom_type_scat_dispersion_imag
_atom_type_scat_source
C C 0.0033 0.0016 'International Tables Vol C Tables 4.2.6.8 and 6.1.1.4'
H H 0.0000 0.0000 'International Tables Vol C Tables 4.2.6.8 and 6.1.1.4'
N N 0.0061 0.0033 'International Tables Vol C Tables 4.2.6.8 and 6.1.1.4'
O O 0.0106 0.0060 'International Tables Vol C Tables 4.2.6.8 and 6.1.1.4'
Br Br -0.2901 2.4595 'International Tables Vol C Tables 4.2.6.8 and 6.1.1.4'

loop_
_geom_angle_atom_site_label_1
_geom_angle_atom_site_label_2
_geom_angle_atom_site_label_3
_geom_angle
C1 N1 C9 117.3(3)
C10 N2 C8 125.8(4)
N1 C1 C2 124.7(4)
N1 C1 H1 117.6
C2 C1 H1 117.6
C3 C2 C1 117.7(5)
C3 C2 H2 121.1
C1 C2 H2 121.1
C2 C3 C4 120.3(4)
C2 C3 H3 119.9
C4 C3 H3 119.9
C5 C4 C3 123.6(4)
C5 C4 C9 119.5(4)
C3 C4 C9 117.0(4)
C6 C5 C4 119.9(4)
C6 C5 H5 120.1
C4 C5 H5 120.1
C5 C6 C7 122.7(5)
C5 C6 H6 118.7
C7 C6 H6 118.7
C8 C7 C6 118.4(5)
C8 C7 H7 120.8
C6 C7 H7 120.8
C7 C8 N2 125.6(4)
C7 C8 C9 120.0(4)
N2 C8 C9 114.4(4)
N1 C9 C4 122.9(3)
N1 C9 C8 117.4(4)
C4 C9 C8 119.7(3)
O1 C10 N2 124.5(4)
O1 C10 C11 121.3(4)
N2 C10 C11 114.2(4)
C10 C11 C12 113.7(4)
C10 C11 H11A 108.8
C12 C11 H11A 108.8
C10 C11 H11B 108.8
C12 C11 H11B 108.8
H11A C11 H11B 107.7
C19 C12 C13 108.6(3)
C19 C12 C11 113.2(3)
C13 C12 C11 111.8(3)
C19 C12 H12 107.7
C13 C12 H12 107.7
C11 C12 H12 107.7
C14 C13 C18 118.0(4)
C14 C13 C12 121.9(3)
C18 C13 C12 120.1(4)
C13 C14 C15 121.0(4)
C13 C14 H14 119.5
C15 C14 H14 119.5
C16 C15 C14 121.1(4)
C16 C15 H15 119.5
C14 C15 H15 119.5
C15 C16 C17 118.3(4)
C15 C16 H16 120.9
C17 C16 H16 120.9
C18 C17 C16 120.8(4)
C18 C17 H17 119.6
C16 C17 H17 119.6
C17 C18 C13 120.9(4)
C17 C18 H18 119.6
C13 C18 H18 119.6
C20 C19 C24 118.3(3)
C20 C19 C12 121.1(3)
C24 C19 C12 120.6(3)
C21 C20 C19 121.4(4)
C21 C20 H20 119.3
C19 C20 H20 119.3
C20 C21 C22 118.0(4)
C20 C21 H21 121.0
C22 C21 H21 121.0
C23 C22 C21 122.8(3)
C23 C22 Br1 120.3(3)
C21 C22 Br1 116.8(3)
C22 C23 C24 118.8(4)
C22 C23 H23 120.6
C24 C23 H23 120.6
C23 C24 C19 120.7(4)
C23 C24 H24 119.6
C19 C24 H24 119.6

loop_
_geom_bond_atom_site_label_1
_geom_bond_atom_site_label_2
_geom_bond_distance
Br1 C22 1.916(4)
O1 C10 1.224(5)
N1 C1 1.319(4)
N1 C9 1.364(4)
N2 C10 1.375(5)
N2 C8 1.401(5)
C1 C2 1.411(7)
C1 H1 0.9500
C2 C3 1.371(7)
C2 H2 0.9500
C3 C4 1.413(5)
C3 H3 0.9500
C4 C5 1.402(5)
C4 C9 1.420(5)
C5 C6 1.367(6)
C5 H5 0.9500
C6 C7 1.412(7)
C6 H6 0.9500
C7 C8 1.396(7)
C7 H7 0.9500
C8 C9 1.427(5)
C10 C11 1.518(6)
C11 C12 1.551(5)
C11 H11A 0.9900
C11 H11B 0.9900
C12 C19 1.528(5)
C12 C13 1.531(5)
C12 H12 1.0000
C13 C14 1.385(5)
C13 C18 1.413(6)
C14 C15 1.390(5)
C14 H14 0.9500
C15 C16 1.390(5)
C15 H15 0.9500
C16 C17 1.400(5)
C16 H16 0.9500
C17 C18 1.378(6)
C17 H17 0.9500
C18 H18 0.9500
C19 C20 1.392(5)
C19 C24 1.410(5)
C20 C21 1.384(5)
C20 H20 0.9500
C21 C22 1.389(5)
C21 H21 0.9500
C22 C23 1.362(5)
C23 C24 1.385(5)
C23 H23 0.9500
C24 H24 0.9500

loop_
_geom_torsion_atom_site_label_1
_geom_torsion_atom_site_label_2
_geom_torsion_atom_site_label_3
_geom_torsion_atom_site_label_4
_geom_torsion
C9 N1 C1 C2 0.0(7)
N1 C1 C2 C3 -1.9(8)
C1 C2 C3 C4 2.1(7)
C2 C3 C4 C5 179.0(4)
C2 C3 C4 C9 -0.6(6)
C3 C4 C5 C6 -179.3(4)
C9 C4 C5 C6 0.3(6)
C4 C5 C6 C7 -0.6(7)
C5 C6 C7 C8 1.2(7)
C6 C7 C8 N2 -178.9(4)
C6 C7 C8 C9 -1.4(7)
C10 N2 C8 C7 13.1(7)
C10 N2 C8 C9 -164.5(4)
C1 N1 C9 C4 1.7(6)
C1 N1 C9 C8 -178.8(4)
C5 C4 C9 N1 179.0(4)
C3 C4 C9 N1 -1.4(6)
C5 C4 C9 C8 -0.5(6)
C3 C4 C9 C8 179.1(4)
C7 C8 C9 N1 -178.4(5)
N2 C8 C9 N1 -0.6(6)
C7 C8 C9 C4 1.1(6)
N2 C8 C9 C4 178.9(4)
C8 N2 C10 O1 -2.6(7)
C8 N2 C10 C11 179.2(4)
O1 C10 C11 C12 108.5(5)
N2 C10 C11 C12 -73.3(5)
C10 C11 C12 C19 73.7(4)
C10 C11 C12 C13 -163.3(4)
C19 C12 C13 C14 91.1(4)
C11 C12 C13 C14 -34.5(5)
C19 C12 C13 C18 -86.6(4)
C11 C12 C13 C18 147.8(4)
C18 C13 C14 C15 1.7(6)
C12 C13 C14 C15 -176.1(3)
C13 C14 C15 C16 -0.2(6)
C14 C15 C16 C17 -0.6(6)
C15 C16 C17 C18 -0.2(6)
C16 C17 C18 C13 1.7(6)
C14 C13 C18 C17 -2.4(6)
C12 C13 C18 C17 175.4(3)
C13 C12 C19 C20 -69.8(5)
C11 C12 C19 C20 55.0(5)
C13 C12 C19 C24 108.1(4)
C11 C12 C19 C24 -127.1(4)
C24 C19 C20 C21 0.0(6)
C12 C19 C20 C21 178.0(4)
C19 C20 C21 C22 0.4(6)
C20 C21 C22 C23 -0.6(6)
C20 C21 C22 Br1 -177.0(3)
C21 C22 C23 C24 0.5(6)
Br1 C22 C23 C24 176.8(3)
C22 C23 C24 C19 -0.1(6)
C20 C19 C24 C23 -0.2(6)
C12 C19 C24 C23 -178.2(3)
